data_7251993
loop_
_publ_author_name
'Reibeling, Sylvia'
'Gorelik, Tatiana E.'
'Hauss\"uhl, Eiken'
'Liebisch, Nick'
'Piepenbring, Martin U.'

_publ_section_title
;
 Electron diffraction and crystal engineering of Pigment Red 5,
 C30H31ClN4O7S
;
_journal_name_full CrystEngComm
_journal_paper_doi 10.1039/D6CE00140H
_journal_year 2026
_chemical_formula_moiety 'C30 H31 Cl N4 O7 S'
_chemical_formula_structural 'C30 H31 Cl N4 O7 S'
_chemical_formula_sum 'C30 H31 Cl N4 O7 S'
_chemical_formula_weight 627.1
_chemical_name_common 'Pigment Red 5'
_chemical_name_systematic
'(Z)-N-(5-chloro-2,4-dimethoxyphenyl)-4- (2-(5-(N,N-diethylsulfamoyl)-2-methoxyphenyl)hydrazineylidene)-3-oxo-3,4- dihydronaphthalene-2-carboxamide'
_space_group_crystal_system triclinic
_space_group_IT_number 2
_space_group_name_Hall '-P 1'
_space_group_name_H-M_alt 'P -1'
_symmetry_Int_Tables_number 2
_symmetry_space_group_name_Hall '-P 1'
_symmetry_space_group_name_H-M 'P -1'
_audit_update_record
;
2026-04-08 deposited with the CCDC.	2026-04-17 downloaded from the CCDC.
;
_cell_angle_alpha 65.85(2)
_cell_angle_beta 89.300(15)
_cell_angle_gamma 75.229(12)
_cell_formula_units_Z 2
_cell_length_a 7.4362(8)
_cell_length_b 13.840(3)
_cell_length_c 16.310(5)
_cell_measurement_reflns_used 2369
_cell_measurement_temperature 77
_cell_measurement_theta_max 0.000
_cell_measurement_theta_min 0.000
_cell_volume 1473.0(6)
_computing_cell_refinement PETS2
_computing_data_collection EPU-D
_computing_data_reduction PETS2
_computing_molecular_graphics Olex2
_computing_structure_refinement JANA
_computing_structure_solution SHELXT
_diffrn_ambient_temperature 77
_diffrn_detector CETA-D
_diffrn_measured_fraction_theta_full 0.65
_diffrn_measured_fraction_theta_max 0.71
_diffrn_measurement_device TEM
_diffrn_measurement_device_type 'GLACIOS TEM (TFS)'
_diffrn_measurement_method 'cont rotation'
_diffrn_measurement_specimen_support 'cont carbon'
_diffrn_radiation_probe electron
_diffrn_radiation_type electron
_diffrn_radiation_wavelength 0.0251
_diffrn_reflns_av_unetI/netI 0.0341
_diffrn_reflns_limit_h_max 8
_diffrn_reflns_limit_h_min -8
_diffrn_reflns_limit_k_max 15
_diffrn_reflns_limit_k_min -14
_diffrn_reflns_limit_l_max 17
_diffrn_reflns_limit_l_min -17
_diffrn_reflns_number 24944
_diffrn_reflns_reduction_process
;
data collection geometry: continuous rotation
dstarmax:  1.100
RC width:  0.00100
mosaicity:  0.100
tilt axis position:  179.317
reflection size:   15.000
Virtual frame settings: number of merged frames:  3
                        step between frames:      2
                        intensity integration: integrate intensity on all frames
Laue class: -1
Bravais class: aP
;
_diffrn_reflns_theta_full 0.73
_diffrn_reflns_theta_max 0.790874
_diffrn_reflns_theta_min 0.090083
_diffrn_source FEG
_diffrn_source_voltage 200000
_exptl_absorpt_coefficient_mu 0
_exptl_crystal_colour red
_exptl_crystal_density_diffrn 1.414
_exptl_crystal_description platelet
_exptl_crystal_F_000 248.814
_exptl_crystal_size_max 0.003
_exptl_crystal_size_mid 0.002
_exptl_crystal_size_min 0.0003
_refine_ls_extinction_method none
_refine_ls_goodness_of_fit_gt 7.1229
_refine_ls_goodness_of_fit_ref 5.7175
_refine_ls_hydrogen_treatment constr
_refine_ls_number_constraints 124
_refine_ls_number_parameters 238
_refine_ls_number_reflns 5166
_refine_ls_number_restraints 0
_refine_ls_R_factor_all 0.2115
_refine_ls_R_factor_gt 0.1763
_refine_ls_shift/su_max 0.0381
_refine_ls_shift/su_mean 0.0048
_refine_ls_structure_factor_coef F
_refine_ls_weighting_details w=1/(\s^2^(F)+0.01F^2^)
_refine_ls_weighting_scheme sigma
_refine_ls_wR_factor_gt 0.1849
_refine_ls_wR_factor_ref 0.1881
_reflns_number_gt 3266
_reflns_number_total 5166
_reflns_threshold_expression I>3\s(I)
_cod_data_source_file d6ce00140h2.cif
_cod_data_source_block I
_cod_original_cell_volume 1472.9(6)
_cod_original_sg_symbol_H-M P-1
_cod_original_formula_sum 'C30 H31 Cl1 N4 O7 S1'
_cod_database_code 7251993
_symmetry_space_group_name_h-m_alt 'P -1'
_exptl_crystal_mosaicity 0.366
_exptl_crystal_mosaic_method
;
Determined by resolution-dependent fitting of the rocking curve
;
_diffrn_source_ed_diffracting_area_selection 'nanodiff 1um'
_diffrn_measurement_method_precession no
_diffrn_measurement_rotation_mode rotation
_diffrn_radiation_illumination_mode parallel
_refine_diff_potential_max 1.14
_refine_diff_potential_min -0.89
_refine_diffraction_theory dynamical
_refine_ls_sample_thickness 837.011

loop_
_space_group_symop_id
_space_group_symop_operation_xyz
1 x,y,z
2 -x,-y,-z

loop_
_atom_site_label
_atom_site_type_symbol
_atom_site_fract_x
_atom_site_fract_y
_atom_site_fract_z
_atom_site_adp_type
_atom_site_U_iso_or_equiv
_atom_site_site_symmetry_multiplicity
_atom_site_occupancy
_atom_site_calc_flag
_atom_site_refinement_flags_posn
_atom_site_disorder_assembly
_atom_site_disorder_group
Cl00 Cl -0.0183(6) 1.3099(6) 0.6922(7) Uiso 0.0147(14) 2 1 d . . .
N007 N 0.4036(12) 0.8009(11) 0.3617(13) Uiso 0.018(3) 2 1 d . . .
H007 H 0.404683 0.815107 0.417705 Uiso 0.0215 2 1 d . . .
N010 N 0.3065(12) 0.8766(11) 0.2842(13) Uiso 0.014(3) 2 1 d . . .
O015 O 0.2968(12) 0.9285(11) 0.4384(13) Uiso 0.017(2) 2 1 d . . .
C004 C -0.0110(14) 1.1566(12) 0.1964(14) Uiso 0.015(3) 2 1 d . . .
C011 C 0.0980(12) 1.0550(11) 0.1998(13) Uiso 0.006(3) 2 1 d . . .
C016 C 0.0959(15) 1.0317(13) 0.1254(15) Uiso 0.025(3) 2 1 d . . .
H016 H 0.172728 0.953878 0.129173 Uiso 0.0301 2 1 d . . .
C022 C -0.0130(13) 1.1153(11) 0.0417(14) Uiso 0.016(3) 2 1 d . . .
H022 H -0.005392 1.098966 -0.016533 Uiso 0.0194 2 1 d . . .
C030 C -0.1267(14) 1.2158(12) 0.0347(14) Uiso 0.018(3) 2 1 d . . .
H030 H -0.214145 1.27117 -0.025693 Uiso 0.0213 2 1 d . . .
C037 C -0.1240(13) 1.2428(12) 0.1090(14) Uiso 0.020(3) 2 1 d . . .
H037 H -0.199113 1.321648 0.103844 Uiso 0.0239 2 1 d . . .
C003 C 0.2058(13) 0.9767(12) 0.2849(14) Uiso 0.014(3) 2 1 d . . .
C026 C 0.1987(13) 1.0048(11) 0.3581(14) Uiso 0.010(3) 2 1 d . . .
C013 C 0.0873(15) 1.1057(13) 0.3554(16) Uiso 0.027(3) 2 1 d . . .
C024 C -0.0147(14) 1.1813(12) 0.2754(15) Uiso 0.020(3) 2 1 d . . .
H024 H -0.097044 1.258527 0.270759 Uiso 0.0243 2 1 d . . .
O017 O 0.3951(11) 0.9139(9) 0.6495(11) Uiso 0.011(2) 2 1 d . . .
O018 O 0.6108(12) 0.6647(10) 0.5046(12) Uiso 0.018(3) 2 1 d . . .
O01 O 0.2352(12) 1.1211(10) 0.8295(13) Uiso 0.022(3) 2 1 d . . .
N021 N 0.1759(13) 1.0773(11) 0.5085(13) Uiso 0.018(3) 2 1 d . . .
H021 H 0.245672 1.002277 0.512535 Uiso 0.0218 2 1 d . . .
S3 S 0.5927(7) 0.5308(6) 0.2063(7) Uiso 0.0116(15) 2 1 d . . .
C036 C 0.2287(12) 1.1012(11) 0.7605(14) Uiso 0.009(3) 2 1 d . . .
C028 C 0.3262(15) 1.0080(12) 0.7426(14) Uiso 0.022(3) 2 1 d . . .
H028 H 0.421065 0.941682 0.795684 Uiso 0.0267 2 1 d . . .
C014 C 0.3065(12) 0.9976(10) 0.6618(13) Uiso 0.003(3) 2 1 d . . .
C027 C 0.1929(12) 1.0912(11) 0.5867(13) Uiso 0.006(3) 2 1 d . . .
C005 C 0.0883(15) 1.1852(12) 0.6008(15) Uiso 0.026(3) 2 1 d . . .
H005 H -0.006272 1.251124 0.547404 Uiso 0.0307 2 1 d . . .
C035 C 0.1090(12) 1.1912(11) 0.6832(13) Uiso 0.007(3) 2 1 d . . .
O031 O 0.0012(12) 1.2411(11) 0.4142(13) Uiso 0.022(3) 2 1 d . . .
C034 C 0.0825(14) 1.1468(12) 0.4286(14) Uiso 0.010(3) 2 1 d . . .
C038 C 0.7292(15) 0.5966(13) 0.5901(14) Uiso 0.027(3) 2 1 d . . .
H03A H 0.684231 0.525016 0.62564 Uiso 0.0328 2 1 d . . .
H03B H 0.869966 0.573493 0.577064 Uiso 0.0328 2 1 d . . .
H03C H 0.71904 0.64204 0.629696 Uiso 0.0328 2 1 d . . .
C041 C 0.5051(14) 0.8183(12) 0.7134(13) Uiso 0.025(3) 2 1 d . . .
H04A H 0.453242 0.803684 0.777021 Uiso 0.0298 2 1 d . . .
H04B H 0.64384 0.824395 0.716879 Uiso 0.0298 2 1 d . . .
H04C H 0.504056 0.752413 0.696276 Uiso 0.0298 2 1 d . . .
C012 C 0.6185(12) 0.6194(11) 0.4466(13) Uiso 0.007(3) 2 1 d . . .
C5 C 0.7131(16) 0.5176(13) 0.4530(16) Uiso 0.039(4) 2 1 d . . .
H5 H 0.794985 0.459894 0.514313 Uiso 0.0465 2 1 d . . .
C032 C 0.7063(14) 0.4873(12) 0.3835(15) Uiso 0.024(3) 2 1 d . . .
H032 H 0.777855 0.406378 0.392213 Uiso 0.0289 2 1 d . . .
C8 C 0.5986(13) 0.5679(11) 0.2957(14) Uiso 0.010(3) 2 1 d . . .
C009 C 0.5024(13) 0.6673(11) 0.2928(13) Uiso 0.013(3) 2 1 d . . .
H009 H 0.418065 0.724859 0.23209 Uiso 0.0162 2 1 d . . .
C008 C 0.5054(14) 0.6991(12) 0.3618(15) Uiso 0.018(3) 2 1 d . . .
C C 0.9599(14) 0.5046(12) 0.1886(16) Uiso 0.032(3) 2 1 d . . .
HA H 1.014236 0.550441 0.215621 Uiso 0.0383 2 1 d . . .
HB H 0.957022 0.437419 0.250374 Uiso 0.0383 2 1 d . . .
C4 C 0.3677(14) 1.0357(12) 0.9081(16) Uiso 0.029(3) 2 1 d . . .
H4A H 0.362409 0.956495 0.916082 Uiso 0.0346 2 1 d . . .
H4B H 0.50518 1.043132 0.896817 Uiso 0.0346 2 1 d . . .
H4C H 0.329992 1.046399 0.967293 Uiso 0.0346 2 1 d . . .
O7 O 0.6246(13) 0.4130(12) 0.2441(14) Uiso 0.029(3) 2 1 d . . .
O6 O 0.4272(14) 0.5982(12) 0.1515(15) Uiso 0.031(3) 2 1 d . . .
C3 C 0.6740(18) 0.7125(16) -0.0041(19) Uiso 0.048(4) 2 1 d . . .
H3A H 0.764174 0.662717 -0.031032 Uiso 0.0571 2 1 d . . .
H3B H 0.53937 0.69964 -0.003252 Uiso 0.0571 2 1 d . . .
H3C H 0.664275 0.796541 -0.044707 Uiso 0.0571 2 1 d . . .
C1 C 0.7526(13) 0.6817(12) 0.0927(15) Uiso 0.018(3) 2 1 d . . .
H1A H 0.885951 0.696408 0.091735 Uiso 0.0211 2 1 d . . .
H1B H 0.660041 0.729595 0.120521 Uiso 0.0211 2 1 d . . .
C6 C 1.0936(16) 0.4672(14) 0.1365(14) Uiso 0.053(4) 2 1 d . . .
H6A H 1.230226 0.443903 0.169064 Uiso 0.0642 2 1 d . . .
H6B H 1.066385 0.398525 0.130848 Uiso 0.0642 2 1 d . . .
H6C H 1.083092 0.531476 0.07123 Uiso 0.0642 2 1 d . . .
N1 N 0.7705(14) 0.5650(12) 0.1474(14) Uiso 0.028(3) 2 1 d . . .

loop_
_atom_type_symbol
_atom_type_scat_source
C International_Tables_Vol_C
H International_Tables_Vol_C
Cl International_Tables_Vol_C
N International_Tables_Vol_C
O International_Tables_Vol_C
S International_Tables_Vol_C

loop_
_reflns_scale_group_code
_reflns_scale_meas_intensity
1 307.846
2 350.062
3 357.128
4 384.936
5 480.747
6 553.052
7 577.537
8 683.038
9 788.726
10 791.568
11 859.386
12 820.327
13 961.160
14 994.397
15 1081.451
16 1148.004
17 1106.469
18 935.460
19 1223.037
20 1233.811
21 1238.806
22 1261.872
23 1267.377
24 1285.661
25 1176.036
26 1267.648
27 1150.526
28 1290.129
29 1188.112
30 1290.045
31 1288.269
32 1233.418
33 1222.634
34 1131.047
35 1207.557
36 1130.186
37 1124.804
38 1005.913
39 977.256
40 923.632
41 873.055
42 932.252
43 824.314
44 851.232
45 813.049
46 777.897
47 731.946
48 740.444
49 703.870
50 656.051
51 629.000
52 606.495
53 564.848
54 532.149
55 461.692
56 464.872
57 420.951
58 353.159
59 294.880
60 257.152
61 155.497
62 154.262
63 143.307
64 140.439
